data_4306771
loop_
_publ_author_name
'Andrew L. Johnson'
'Nathan Hollingsworth'
'Gabriele Kociok-K\"ohn'
'Kieran C. Molloy'

_publ_section_title
;
Organozinc Aminoalcoholates: Synthesis, Structure, and Materials Chemistry
;
_journal_name_full 'Inorganic Chemistry'
_journal_page_first 12040
_journal_page_last 12048
_journal_paper_doi 10.1021/ic801591d
_journal_volume 47
_journal_year 2008
_chemical_formula_moiety 'C28 H63 N8 O4 Zn2, 2(C7 H18 N2 O)'
_chemical_formula_sum 'C42 H99 N12 O6 Zn2'
_chemical_formula_weight 999.07
_chemical_name_systematic
;
 ?
;
_space_group_IT_number 2
_symmetry_cell_setting triclinic
_symmetry_space_group_name_Hall '-P 1'
_symmetry_space_group_name_H-M 'P -1'
_atom_sites_solution_hydrogens geom
_atom_sites_solution_primary direct
_atom_sites_solution_secondary difmap
_audit_creation_method SHELXL-97
_cell_angle_alpha 103.0200(10)
_cell_angle_beta 90.1590(10)
_cell_angle_gamma 101.215(2)
_cell_formula_units_Z 2
_cell_length_a 9.7476(2)
_cell_length_b 14.3518(3)
_cell_length_c 21.6129(6)
_cell_measurement_reflns_used 19978
_cell_measurement_temperature 150(2)
_cell_measurement_theta_max 27.485
_cell_measurement_theta_min 2.910
_cell_volume 2886.13(12)
_computing_cell_refinement 'HKL Scalepack (Otwinski & Minor, 1997)'
_computing_data_collection 'Collect (Nonius BV, 1997-2000)'
_computing_data_reduction
;
 DENZO-SCALEPACK Z. Otwinowski and W. Minor, " 
 Processing of X-ray Diffraction Data Collected in Oscillation Mode ", 
 Methods in Enzymology, Volume 276: Macromolecular Crystallography, 
 part A, p.307-326, 1997,C.W. Carter, Jr. & R. M. Sweet, Eds., Academic Press.
;
_computing_molecular_graphics 'ORTEP3 for Windows - Farrugia, L. J. J. Appl. Crystallogr. 1997, 30, 565'
_computing_publication_material
;
 'WinGX publication routines, Farrugia, 
 L. J., J. Appl. Crystallogr., 1999, 32, 837-838
;
_computing_structure_refinement
;
 SHELXL97 -Program for Crystal Structure Analysis (Release 97-2). 
 Sheldrick, G.M., Instit\"ut f\"ur Anorganische Chemie der Universit\"at, 
 Tammanstrasse 4, D-3400 G\"ottingen, Germany, 1998 
;
_computing_structure_solution
; 
 SIR97- Altomare A., Burla M.C., Camalli M., Cascarano G.L., Giacovazzo C. , 
 Guagliardi A., Moliterni A.G.G., Polidori G.,Spagna R. 
 (1999) J. Appl. Cryst. 32, 115-119
;
_diffrn_ambient_temperature 150(2)
_diffrn_measured_fraction_theta_full 0.968
_diffrn_measured_fraction_theta_max 0.947
_diffrn_measurement_device_type 'Nonius Kappa CCD'
_diffrn_measurement_method '185 1.6 degree images with \w scans'
_diffrn_radiation_monochromator graphite
_diffrn_radiation_source 'fine-focus sealed tube'
_diffrn_radiation_type MoK\a
_diffrn_radiation_wavelength 0.71073
_diffrn_reflns_av_R_equivalents 0.0807
_diffrn_reflns_av_sigmaI/netI 0.1147
_diffrn_reflns_limit_h_max 12
_diffrn_reflns_limit_h_min -12
_diffrn_reflns_limit_k_max 18
_diffrn_reflns_limit_k_min -18
_diffrn_reflns_limit_l_max 27
_diffrn_reflns_limit_l_min -28
_diffrn_reflns_number 31701
_diffrn_reflns_theta_full 25.00
_diffrn_reflns_theta_max 27.48
_diffrn_reflns_theta_min 6.00
_diffrn_standards_decay_% 0
_diffrn_standards_number 0
_exptl_absorpt_coefficient_mu 0.880
_exptl_absorpt_correction_T_max 0.8437
_exptl_absorpt_correction_T_min 0.8100
_exptl_absorpt_correction_type multi-scan
_exptl_absorpt_process_details
;
multi-scan from symmetry-related measurements 
Sortav (Blessing 1995)
;
_exptl_crystal_colour colourless
_exptl_crystal_density_diffrn 1.151
_exptl_crystal_density_method 'not measured'
_exptl_crystal_description 'irregular shape'
_exptl_crystal_F_000 1088
_exptl_crystal_size_max 0.25
_exptl_crystal_size_mid 0.25
_exptl_crystal_size_min 0.20
_refine_diff_density_max 0.428
_refine_diff_density_min -0.493
_refine_diff_density_rms 0.063
_refine_ls_extinction_method none
_refine_ls_goodness_of_fit_ref 0.955
_refine_ls_hydrogen_treatment mixed
_refine_ls_matrix_type full
_refine_ls_number_parameters 641
_refine_ls_number_reflns 12526
_refine_ls_number_restraints 0
_refine_ls_restrained_S_all 0.955
_refine_ls_R_factor_all 0.1241
_refine_ls_R_factor_gt 0.0506
_refine_ls_shift/su_max 0.002
_refine_ls_shift/su_mean 0.000
_refine_ls_structure_factor_coef Fsqd
_refine_ls_weighting_details 'calc w=1/[\s^2^(Fo^2^)+(0.0610P)^2^+0.0000P] where P=(Fo^2^+2Fc^2^)/3'
_refine_ls_weighting_scheme calc
_refine_ls_wR_factor_gt 0.1107
_refine_ls_wR_factor_ref 0.1359
_reflns_number_gt 6766
_reflns_number_total 12526
_reflns_threshold_expression >2sigma(I)
_cod_data_source_file ic801591d_si_003_3.cif
_cod_data_source_block h07kcm21_compound_4
_cod_database_code 4306771

loop_
_symmetry_equiv_pos_as_xyz
'x, y, z'
'-x, -y, -z'

loop_
_atom_site_label
_atom_site_type_symbol
_atom_site_fract_x
_atom_site_fract_y
_atom_site_fract_z
_atom_site_U_iso_or_equiv
_atom_site_adp_type
_atom_site_occupancy
_atom_site_symmetry_multiplicity
_atom_site_calc_flag
_atom_site_refinement_flags
_atom_site_disorder_assembly
_atom_site_disorder_group
Zn1 Zn 0.73025(4) 0.39451(3) 0.251955(18) 0.03192(12) Uani 1 1 d . A .
Zn2 Zn 0.78804(4) 0.60804(3) 0.246990(18) 0.03184(12) Uani 1 1 d . . .
O1 O 0.7494(2) 0.26915(17) 0.19759(11) 0.0393(6) Uani 1 1 d . A .
O2 O 0.7378(2) 0.52571(16) 0.31156(10) 0.0342(5) Uani 1 1 d . A .
O3 O 0.8807(2) 0.73278(17) 0.30114(11) 0.0382(5) Uani 1 1 d . B .
O4 O 0.7230(2) 0.47627(16) 0.18763(10) 0.0347(5) Uani 1 1 d . . .
N1 N 0.5185(3) 0.3201(2) 0.26363(14) 0.0379(7) Uani 1 1 d . . .
N2 N 0.5114(3) 0.0270(2) 0.14688(16) 0.0504(8) Uani 1 1 d . . .
N3 N 0.8947(3) 0.3927(2) 0.32399(14) 0.0391(7) Uani 1 1 d . . .
N4 N 0.8123(3) 0.6247(2) 0.48494(14) 0.0458(8) Uani 1 1 d . . .
N5 N 0.6180(3) 0.6826(2) 0.23770(14) 0.0378(7) Uani 1 1 d . . .
N6 N 0.7682(3) 0.9657(2) 0.37085(17) 0.0492(8) Uani 1 1 d . . .
N7 N 0.9479(3) 0.6133(2) 0.17295(14) 0.0410(7) Uani 1 1 d . . .
N8 N 0.7445(3) 0.3685(2) 0.01585(14) 0.0468(8) Uani 1 1 d . . .
C1 C 0.4984(12) 0.2924(9) 0.3252(5) 0.057(3) Uani 0.50 1 d P A 1
H1A H 0.4016 0.2580 0.3266 0.085 Uiso 0.50 1 calc PR A 1
H1B H 0.5177 0.3513 0.3598 0.085 Uiso 0.50 1 calc PR A 1
H1C H 0.5626 0.2496 0.3302 0.085 Uiso 0.50 1 calc PR A 1
C2 C 0.4187(15) 0.3758(10) 0.2513(7) 0.056(3) Uani 0.50 1 d P A 1
H2A H 0.4387 0.3961 0.2114 0.084 Uiso 0.50 1 calc PR A 1
H2B H 0.4248 0.4336 0.2862 0.084 Uiso 0.50 1 calc PR A 1
H2C H 0.3242 0.3356 0.2479 0.084 Uiso 0.50 1 calc PR A 1
C3 C 0.5139(14) 0.2318(10) 0.2136(7) 0.062(4) Uani 0.50 1 d P A 1
H3 H 0.4244 0.1941 0.1977 0.074 Uiso 0.50 1 calc PR A 1
C1A C 0.4707(11) 0.3412(8) 0.3302(5) 0.044(2) Uani 0.50 1 d P A 2
H1D H 0.3767 0.3025 0.3317 0.066 Uiso 0.50 1 calc PR A 2
H1E H 0.4685 0.4108 0.3440 0.066 Uiso 0.50 1 calc PR A 2
H1F H 0.5356 0.3243 0.3586 0.066 Uiso 0.50 1 calc PR A 2
C2A C 0.4224(15) 0.3526(9) 0.2233(5) 0.042(3) Uani 0.50 1 d P A 2
H2D H 0.4547 0.3438 0.1799 0.062 Uiso 0.50 1 calc PR A 2
H2E H 0.4213 0.4217 0.2406 0.062 Uiso 0.50 1 calc PR A 2
H2F H 0.3277 0.3137 0.2228 0.062 Uiso 0.50 1 calc PR A 2
C3A C 0.5185(17) 0.2163(10) 0.2389(6) 0.054(4) Uani 0.50 1 d P A 2
H3A H 0.4585 0.1649 0.2525 0.065 Uiso 0.50 1 calc PR A 2
C4 C 0.6255(4) 0.2007(3) 0.1890(2) 0.0667(14) Uani 1 1 d . . .
C5 C 0.6326(5) 0.1044(3) 0.1545(3) 0.0830(18) Uani 1 1 d . A .
H5A H 0.7178 0.0916 0.1366 0.100 Uiso 1 1 calc R . .
C6 C 0.4512(7) 0.0090(8) 0.0830(3) 0.145(3) Uani 1 1 d . . .
H6A H 0.3617 -0.0375 0.0787 0.217 Uiso 1 1 calc R . .
H6B H 0.5155 -0.0180 0.0524 0.217 Uiso 1 1 calc R . .
H6C H 0.4355 0.0705 0.0744 0.217 Uiso 1 1 calc R . .
C7 C 0.5432(7) -0.0586(4) 0.1591(4) 0.112(2) Uani 1 1 d . . .
H7A H 0.6079 -0.0832 0.1279 0.168 Uiso 1 1 calc R . .
H7B H 0.4569 -0.1080 0.1560 0.168 Uiso 1 1 calc R . .
H7C H 0.5869 -0.0443 0.2020 0.168 Uiso 1 1 calc R . .
C8 C 1.0358(4) 0.4376(3) 0.3091(2) 0.0523(10) Uani 1 1 d . A .
H8A H 1.1022 0.4422 0.3443 0.078 Uiso 1 1 calc R . .
H8B H 1.0354 0.5032 0.3029 0.078 Uiso 1 1 calc R . .
H8C H 1.0639 0.3975 0.2701 0.078 Uiso 1 1 calc R . .
C9 C 0.8956(5) 0.2944(3) 0.3321(2) 0.0595(11) Uani 1 1 d . A .
H9A H 0.9178 0.2538 0.2920 0.089 Uiso 1 1 calc R . .
H9B H 0.8032 0.2656 0.3446 0.089 Uiso 1 1 calc R . .
H9C H 0.9664 0.2978 0.3653 0.089 Uiso 1 1 calc R . .
C10 C 0.8507(4) 0.4532(3) 0.38245(17) 0.0401(8) Uani 1 1 d . A .
H10A H 0.9272 0.4704 0.4157 0.048 Uiso 1 1 calc R . .
H10B H 0.7679 0.4152 0.3982 0.048 Uiso 1 1 calc R . .
C11 C 0.8146(3) 0.5467(3) 0.37019(16) 0.0350(7) Uani 1 1 d . . .
H11 H 0.9034 0.5943 0.3684 0.042 Uiso 1 1 calc R A .
C12 C 0.7311(4) 0.5909(3) 0.42436(17) 0.0421(8) Uani 1 1 d . A .
H12A H 0.6980 0.6467 0.4137 0.051 Uiso 1 1 calc R . .
H12B H 0.6477 0.5416 0.4289 0.051 Uiso 1 1 calc R . .
C13 C 0.8988(5) 0.7205(4) 0.4901(2) 0.0717(13) Uani 1 1 d . . .
H13A H 0.9504 0.7214 0.4513 0.108 Uiso 1 1 calc R . .
H13B H 0.9651 0.7358 0.5268 0.108 Uiso 1 1 calc R . .
H13C H 0.8393 0.7693 0.4956 0.108 Uiso 1 1 calc R . .
C14 C 0.7218(5) 0.6252(4) 0.53877(19) 0.0634(12) Uani 1 1 d . . .
H14A H 0.7794 0.6464 0.5785 0.095 Uiso 1 1 calc R . .
H14B H 0.6669 0.5593 0.5358 0.095 Uiso 1 1 calc R . .
H14C H 0.6584 0.6703 0.5381 0.095 Uiso 1 1 calc R . .
C15 C 0.5793(7) 0.6855(5) 0.1731(2) 0.098(2) Uani 1 1 d . . .
H15A H 0.5011 0.7194 0.1740 0.146 Uiso 1 1 calc R . .
H15B H 0.5512 0.6187 0.1473 0.146 Uiso 1 1 calc R . .
H15C H 0.6596 0.7203 0.1547 0.146 Uiso 1 1 calc R . .
C16 C 0.4950(4) 0.6377(4) 0.2672(3) 0.0852(18) Uani 1 1 d . . .
H16A H 0.5230 0.6304 0.3092 0.128 Uiso 1 1 calc R . .
H16B H 0.4546 0.5734 0.2404 0.128 Uiso 1 1 calc R . .
H16C H 0.4253 0.6793 0.2719 0.128 Uiso 1 1 calc R . .
C17 C 0.6729(4) 0.7803(3) 0.2742(3) 0.0771(16) Uani 1 1 d . B .
H17A H 0.6980 0.8224 0.2438 0.092 Uiso 1 1 calc R . .
H17B H 0.5959 0.8035 0.2990 0.092 Uiso 1 1 calc R . .
C18 C 0.7893(4) 0.7964(3) 0.3167(3) 0.0799(17) Uani 1 1 d . . .
C19 C 0.8547(4) 0.8936(3) 0.3521(2) 0.0604(12) Uani 1 1 d . B .
H19 H 0.9524 0.9096 0.3629 0.072 Uiso 0.63(3) 1 calc PR B 1
H19A H 0.9524 0.9096 0.3629 0.072 Uiso 0.37(3) 1 calc PR B 2
C20 C 0.8347(11) 1.0648(8) 0.3739(10) 0.076(4) Uani 0.63(3) 1 d P B 1
H20A H 0.9164 1.0832 0.4038 0.114 Uiso 0.63(3) 1 calc PR B 1
H20B H 0.7685 1.1076 0.3884 0.114 Uiso 0.63(3) 1 calc PR B 1
H20C H 0.8647 1.0716 0.3316 0.114 Uiso 0.63(3) 1 calc PR B 1
C21 C 0.7198(10) 0.9552(11) 0.4340(5) 0.068(3) Uani 0.63(3) 1 d P B 1
H21A H 0.8007 0.9703 0.4642 0.101 Uiso 0.63(3) 1 calc PR B 1
H21B H 0.6698 0.8881 0.4311 0.101 Uiso 0.63(3) 1 calc PR B 1
H21C H 0.6569 1.0004 0.4487 0.101 Uiso 0.63(3) 1 calc PR B 1
C20A C 0.8328(19) 1.033(2) 0.330(2) 0.096(9) Uani 0.37(3) 1 d P B 2
H20D H 0.7719 1.0788 0.3272 0.144 Uiso 0.37(3) 1 calc PR B 2
H20E H 0.8442 0.9946 0.2875 0.144 Uiso 0.37(3) 1 calc PR B 2
H20F H 0.9246 1.0693 0.3491 0.144 Uiso 0.37(3) 1 calc PR B 2
C21A C 0.774(5) 1.014(3) 0.4400(11) 0.129(12) Uani 0.37(3) 1 d P B 2
H21D H 0.8654 1.0149 0.4593 0.194 Uiso 0.37(3) 1 calc PR B 2
H21E H 0.7001 0.9772 0.4610 0.194 Uiso 0.37(3) 1 calc PR B 2
H21F H 0.7596 1.0808 0.4451 0.194 Uiso 0.37(3) 1 calc PR B 2
C22 C 0.9969(5) 0.7131(3) 0.1637(2) 0.0633(12) Uani 1 1 d . . .
H22A H 1.0627 0.7114 0.1294 0.095 Uiso 1 1 calc R . .
H22B H 1.0439 0.7553 0.2031 0.095 Uiso 1 1 calc R . .
H22C H 0.9166 0.7388 0.1523 0.095 Uiso 1 1 calc R . .
C23 C 1.0690(4) 0.5744(3) 0.1883(2) 0.0520(10) Uani 1 1 d . . .
H23A H 1.0371 0.5081 0.1943 0.078 Uiso 1 1 calc R . .
H23B H 1.1179 0.6163 0.2274 0.078 Uiso 1 1 calc R . .
H23C H 1.1329 0.5728 0.1533 0.078 Uiso 1 1 calc R . .
C24 C 0.8707(4) 0.5502(3) 0.11548(17) 0.0427(8) Uani 1 1 d . . .
H24A H 0.9375 0.5345 0.0821 0.051 Uiso 1 1 calc R . .
H24B H 0.8057 0.5853 0.0994 0.051 Uiso 1 1 calc R . .
C25 C 0.7875(3) 0.4550(2) 0.12902(16) 0.0351(8) Uani 1 1 d . . .
H25 H 0.8538 0.4110 0.1322 0.042 Uiso 1 1 calc R . .
C26 C 0.6797(4) 0.4042(3) 0.07528(16) 0.0412(8) Uani 1 1 d . . .
H26A H 0.6180 0.3486 0.0875 0.049 Uiso 1 1 calc R . .
H26B H 0.6210 0.4503 0.0684 0.049 Uiso 1 1 calc R . .
C27 C 0.6563(4) 0.3626(4) -0.0394(2) 0.0685(13) Uani 1 1 d . . .
H27A H 0.7069 0.3447 -0.0780 0.103 Uiso 1 1 calc R . .
H27B H 0.6312 0.4261 -0.0373 0.103 Uiso 1 1 calc R . .
H27C H 0.5709 0.3131 -0.0404 0.103 Uiso 1 1 calc R . .
C28 C 0.7764(6) 0.2734(4) 0.0141(3) 0.0820(15) Uani 1 1 d . . .
H28A H 0.6890 0.2251 0.0111 0.123 Uiso 1 1 calc R . .
H28B H 0.8307 0.2761 0.0529 0.123 Uiso 1 1 calc R . .
H28C H 0.8310 0.2546 -0.0230 0.123 Uiso 1 1 calc R . .
O5 O 1.0067(3) 0.27196(19) 0.16259(14) 0.0538(7) Uani 1 1 d . . .
N9 N 1.1559(3) 0.2613(3) 0.03687(15) 0.0491(8) Uani 1 1 d . . .
N10 N 1.0836(3) 0.0220(3) 0.12671(18) 0.0564(9) Uani 1 1 d . . .
C29 C 1.1525(6) 0.3640(4) 0.0610(3) 0.0755(14) Uani 1 1 d . . .
H29A H 1.0762 0.3700 0.0901 0.113 Uiso 1 1 calc R . .
H29B H 1.1374 0.3934 0.0254 0.113 Uiso 1 1 calc R . .
H29C H 1.2418 0.3978 0.0837 0.113 Uiso 1 1 calc R . .
C30 C 1.2751(4) 0.2540(4) -0.0038(2) 0.0702(13) Uani 1 1 d . . .
H30A H 1.3623 0.2852 0.0214 0.105 Uiso 1 1 calc R . .
H30B H 1.2664 0.2869 -0.0384 0.105 Uiso 1 1 calc R . .
H30C H 1.2764 0.1851 -0.0218 0.105 Uiso 1 1 calc R . .
C31 C 1.1671(3) 0.2104(3) 0.08685(19) 0.0465(9) Uani 1 1 d . . .
H31A H 1.2416 0.2508 0.1183 0.056 Uiso 1 1 calc R . .
H31B H 1.1978 0.1487 0.0680 0.056 Uiso 1 1 calc R . .
C32 C 1.0353(3) 0.1864(3) 0.12184(18) 0.0413(8) Uani 1 1 d . . .
H32 H 0.9548 0.1567 0.0902 0.050 Uiso 1 1 calc R . .
C33 C 1.0525(4) 0.1144(3) 0.1620(2) 0.0508(10) Uani 1 1 d . . .
H33A H 1.1289 0.1459 0.1947 0.061 Uiso 1 1 calc R . .
H33B H 0.9652 0.1002 0.1845 0.061 Uiso 1 1 calc R . .
C34 C 0.9604(5) -0.0401(4) 0.0900(3) 0.0829(15) Uani 1 1 d . . .
H34A H 0.9838 -0.1019 0.0676 0.124 Uiso 1 1 calc R . .
H34B H 0.9293 -0.0070 0.0591 0.124 Uiso 1 1 calc R . .
H34C H 0.8851 -0.0530 0.1188 0.124 Uiso 1 1 calc R . .
C35 C 1.1345(5) -0.0301(4) 0.1693(3) 0.0838(17) Uani 1 1 d . . .
H35A H 1.2090 0.0142 0.1982 0.126 Uiso 1 1 calc R . .
H35B H 1.1716 -0.0850 0.1445 0.126 Uiso 1 1 calc R . .
H35C H 1.0574 -0.0547 0.1941 0.126 Uiso 1 1 calc R . .
O6 O 1.1342(3) 0.73087(18) 0.34180(13) 0.0494(7) Uani 1 1 d . . .
N11 N 1.3374(3) 0.9852(2) 0.36996(15) 0.0448(7) Uani 1 1 d . . .
N12 N 1.2927(3) 0.7552(3) 0.46891(16) 0.0514(8) Uani 1 1 d . . .
C36 C 1.2381(4) 1.0487(3) 0.3891(2) 0.0614(12) Uani 1 1 d . . .
H36A H 1.2882 1.1130 0.4126 0.092 Uiso 1 1 calc R . .
H36B H 1.1699 1.0202 0.4163 0.092 Uiso 1 1 calc R . .
H36C H 1.1891 1.0556 0.3512 0.092 Uiso 1 1 calc R . .
C37 C 1.4414(4) 1.0277(3) 0.3316(2) 0.0557(11) Uani 1 1 d . . .
H37A H 1.3968 1.0301 0.2915 0.084 Uiso 1 1 calc R . .
H37B H 1.5133 0.9880 0.3228 0.084 Uiso 1 1 calc R . .
H37C H 1.4848 1.0941 0.3546 0.084 Uiso 1 1 calc R . .
C38 C 1.2671(4) 0.8877(3) 0.33638(18) 0.0453(9) Uani 1 1 d . . .
H38A H 1.3338 0.8574 0.3079 0.054 Uiso 1 1 calc R . .
H38B H 1.1884 0.8934 0.3093 0.054 Uiso 1 1 calc R . .
C39 C 1.2108(3) 0.8206(3) 0.37944(18) 0.0400(8) Uani 1 1 d . . .
H39 H 1.1470 0.8521 0.4098 0.048 Uiso 1 1 calc R . .
C40 C 1.3301(3) 0.8012(3) 0.41652(18) 0.0436(9) Uani 1 1 d . . .
H40A H 1.3820 0.7595 0.3865 0.052 Uiso 1 1 calc R . .
H40B H 1.3951 0.8642 0.4335 0.052 Uiso 1 1 calc R . .
C41 C 1.4141(5) 0.7717(4) 0.5121(2) 0.0768(14) Uani 1 1 d . . .
H41A H 1.4846 0.7374 0.4907 0.115 Uiso 1 1 calc R . .
H41B H 1.3858 0.7469 0.5498 0.115 Uiso 1 1 calc R . .
H41C H 1.4537 0.8417 0.5249 0.115 Uiso 1 1 calc R . .
C42 C 1.2386(5) 0.6502(4) 0.4466(3) 0.0784(15) Uani 1 1 d . . .
H42A H 1.1555 0.6393 0.4182 0.118 Uiso 1 1 calc R . .
H42B H 1.2134 0.6215 0.4831 0.118 Uiso 1 1 calc R . .
H42C H 1.3106 0.6195 0.4234 0.118 Uiso 1 1 calc R . .
H5 H 0.916(6) 0.259(4) 0.168(3) 0.106(19) Uiso 1 1 d . . .
H6 H 1.048(5) 0.743(4) 0.329(2) 0.082(15) Uiso 1 1 d . . .

loop_
_atom_site_aniso_label
_atom_site_aniso_U_11
_atom_site_aniso_U_22
_atom_site_aniso_U_33
_atom_site_aniso_U_23
_atom_site_aniso_U_13
_atom_site_aniso_U_12
Zn1 0.0383(2) 0.0295(2) 0.0278(2) 0.00852(18) 0.00290(15) 0.00429(15)
Zn2 0.0397(2) 0.0292(2) 0.0276(2) 0.00764(17) 0.00006(15) 0.00776(15)
O1 0.0412(12) 0.0330(14) 0.0420(15) 0.0081(11) 0.0087(10) 0.0037(10)
O2 0.0449(12) 0.0336(13) 0.0251(13) 0.0077(11) -0.0026(10) 0.0090(10)
O3 0.0408(12) 0.0333(14) 0.0405(15) 0.0046(11) -0.0038(10) 0.0121(10)
O4 0.0425(11) 0.0354(14) 0.0261(13) 0.0080(11) 0.0053(9) 0.0063(10)
N1 0.0433(15) 0.0367(17) 0.0330(17) 0.0073(14) 0.0071(12) 0.0071(12)
N2 0.0530(17) 0.0369(19) 0.051(2) -0.0012(16) 0.0070(15) -0.0018(14)
N3 0.0489(15) 0.0303(16) 0.0402(18) 0.0085(14) -0.0020(13) 0.0124(12)
N4 0.0573(17) 0.060(2) 0.0214(16) 0.0045(15) 0.0006(13) 0.0213(15)
N5 0.0445(15) 0.0344(17) 0.0330(17) 0.0040(13) -0.0049(12) 0.0089(12)
N6 0.0509(17) 0.0294(17) 0.064(2) 0.0000(16) -0.0009(16) 0.0135(13)
N7 0.0490(16) 0.0312(16) 0.0396(18) 0.0085(14) 0.0091(13) -0.0002(12)
N8 0.0504(16) 0.061(2) 0.0237(17) 0.0054(15) -0.0012(13) 0.0045(15)
C1 0.057(6) 0.067(8) 0.039(6) 0.017(6) 0.010(4) -0.011(5)
C2 0.044(5) 0.049(8) 0.071(10) 0.007(7) -0.002(7) 0.009(5)
C3 0.045(5) 0.026(6) 0.101(12) 0.001(7) 0.041(7) -0.012(4)
C1A 0.050(5) 0.043(6) 0.038(5) 0.008(5) 0.017(4) 0.007(4)
C2A 0.050(5) 0.029(6) 0.038(7) -0.004(5) 0.005(5) 0.004(4)
C3A 0.081(7) 0.021(5) 0.063(8) 0.020(5) 0.056(6) 0.004(4)
C4 0.049(2) 0.046(3) 0.079(3) -0.023(2) 0.026(2) -0.0091(18)
C5 0.060(2) 0.032(2) 0.136(5) -0.015(3) 0.046(3) -0.0007(19)
C6 0.090(4) 0.252(10) 0.062(4) -0.010(5) -0.002(3) 0.016(5)
C7 0.141(5) 0.066(4) 0.157(6) 0.053(4) 0.085(5) 0.054(4)
C8 0.046(2) 0.062(3) 0.049(3) 0.006(2) 0.0009(17) 0.0167(18)
C9 0.077(3) 0.043(2) 0.063(3) 0.017(2) -0.011(2) 0.018(2)
C10 0.0485(18) 0.041(2) 0.031(2) 0.0113(17) -0.0038(15) 0.0069(15)
C11 0.0434(17) 0.037(2) 0.0247(18) 0.0062(15) -0.0003(14) 0.0090(14)
C12 0.0510(19) 0.048(2) 0.029(2) 0.0084(17) -0.0001(15) 0.0135(16)
C13 0.085(3) 0.067(3) 0.046(3) -0.007(2) -0.003(2) -0.001(2)
C14 0.076(3) 0.096(4) 0.030(2) 0.019(2) 0.0068(19) 0.041(2)
C15 0.143(5) 0.144(5) 0.037(3) 0.022(3) -0.004(3) 0.105(4)
C16 0.050(2) 0.067(3) 0.156(6) 0.056(4) 0.021(3) 0.018(2)
C17 0.062(2) 0.046(3) 0.107(4) -0.024(3) -0.036(3) 0.021(2)
C18 0.066(3) 0.044(3) 0.114(4) -0.030(3) -0.048(3) 0.030(2)
C19 0.044(2) 0.037(2) 0.087(3) -0.016(2) -0.007(2) 0.0109(16)
C20 0.065(5) 0.028(5) 0.130(13) 0.009(6) 0.023(6) 0.006(4)
C21 0.084(6) 0.052(7) 0.063(6) 0.000(5) 0.024(4) 0.020(4)
C20A 0.061(9) 0.054(13) 0.18(3) 0.032(15) -0.004(13) 0.018(8)
C21A 0.21(3) 0.08(2) 0.089(15) -0.026(14) -0.009(16) 0.07(2)
C22 0.085(3) 0.041(3) 0.059(3) 0.016(2) 0.025(2) -0.004(2)
C23 0.0423(19) 0.059(3) 0.051(3) 0.007(2) 0.0047(17) 0.0060(17)
C24 0.0523(19) 0.043(2) 0.031(2) 0.0094(17) 0.0053(15) 0.0062(16)
C25 0.0449(17) 0.0353(19) 0.0252(18) 0.0098(15) 0.0044(14) 0.0053(14)
C26 0.0494(19) 0.047(2) 0.0249(19) 0.0089(17) 0.0011(15) 0.0027(16)
C27 0.060(2) 0.106(4) 0.032(2) 0.016(2) 0.0005(19) -0.001(2)
C28 0.114(4) 0.074(4) 0.053(3) -0.007(3) -0.002(3) 0.035(3)
O5 0.0494(15) 0.0486(17) 0.0572(19) 0.0051(14) 0.0153(13) 0.0029(12)
N9 0.0456(16) 0.062(2) 0.042(2) 0.0161(17) 0.0114(14) 0.0123(15)
N10 0.0501(17) 0.050(2) 0.073(3) 0.0202(19) 0.0057(17) 0.0133(15)
C29 0.099(3) 0.060(3) 0.076(4) 0.028(3) 0.032(3) 0.020(3)
C30 0.059(2) 0.104(4) 0.052(3) 0.027(3) 0.021(2) 0.017(2)
C31 0.0400(18) 0.054(2) 0.046(2) 0.012(2) 0.0050(16) 0.0087(16)
C32 0.0394(17) 0.039(2) 0.043(2) 0.0053(17) 0.0077(15) 0.0065(15)
C33 0.050(2) 0.051(3) 0.050(2) 0.015(2) 0.0039(17) 0.0031(17)
C34 0.092(3) 0.058(3) 0.091(4) -0.003(3) -0.008(3) 0.019(3)
C35 0.064(3) 0.072(3) 0.126(5) 0.053(4) -0.001(3) 0.005(2)
O6 0.0481(14) 0.0372(15) 0.0595(18) 0.0044(13) -0.0155(13) 0.0086(11)
N11 0.0488(16) 0.0391(18) 0.0441(19) 0.0093(15) -0.0014(14) 0.0031(13)
N12 0.0555(18) 0.056(2) 0.046(2) 0.0159(17) -0.0057(15) 0.0149(15)
C36 0.055(2) 0.046(3) 0.078(3) 0.003(2) -0.001(2) 0.0114(19)
C37 0.055(2) 0.053(3) 0.059(3) 0.023(2) 0.0005(19) -0.0011(18)
C38 0.054(2) 0.042(2) 0.039(2) 0.0105(18) -0.0028(16) 0.0064(16)
C39 0.0413(17) 0.037(2) 0.042(2) 0.0087(17) -0.0043(15) 0.0074(15)
C40 0.0409(18) 0.049(2) 0.042(2) 0.0135(19) -0.0011(16) 0.0090(16)
C41 0.080(3) 0.101(4) 0.061(3) 0.032(3) -0.016(2) 0.032(3)
C42 0.095(3) 0.064(3) 0.084(4) 0.038(3) -0.010(3) 0.008(3)

loop_
_atom_type_symbol
_atom_type_description
_atom_type_scat_dispersion_real
_atom_type_scat_dispersion_imag
_atom_type_scat_source
C C 0.0033 0.0016 'International Tables Vol C Tables 4.2.6.8 and 6.1.1.4'
H H 0.0000 0.0000 'International Tables Vol C Tables 4.2.6.8 and 6.1.1.4'
N N 0.0061 0.0033 'International Tables Vol C Tables 4.2.6.8 and 6.1.1.4'
O O 0.0106 0.0060 'International Tables Vol C Tables 4.2.6.8 and 6.1.1.4'
Zn Zn 0.2839 1.4301 'International Tables Vol C Tables 4.2.6.8 and 6.1.1.4'

loop_
_geom_angle_atom_site_label_1
_geom_angle_atom_site_label_2
_geom_angle_atom_site_label_3
_geom_angle
_geom_angle_site_symmetry_1
_geom_angle_site_symmetry_3
_geom_angle_publ_flag
O1 Zn1 O2 172.29(9) . . ?
O1 Zn1 O4 101.83(10) . . ?
O2 Zn1 O4 80.50(9) . . ?
O1 Zn1 N1 85.05(10) . . ?
O2 Zn1 N1 101.25(10) . . ?
O4 Zn1 N1 108.72(10) . . ?
O1 Zn1 N3 93.83(10) . . ?
O2 Zn1 N3 79.41(10) . . ?
O4 Zn1 N3 133.02(9) . . ?
N1 Zn1 N3 116.63(11) . . ?
O1 Zn1 Zn2 138.22(7) . . ?
O2 Zn1 Zn2 41.51(6) . . ?
O4 Zn1 Zn2 41.21(6) . . ?
N1 Zn1 Zn2 120.17(8) . . ?
N3 Zn1 Zn2 101.66(7) . . ?
O3 Zn2 O4 170.99(9) . . ?
O3 Zn2 O2 101.66(10) . . ?
O4 Zn2 O2 80.38(9) . . ?
O3 Zn2 N5 84.90(10) . . ?
O4 Zn2 N5 102.87(10) . . ?
O2 Zn2 N5 108.48(10) . . ?
O3 Zn2 N7 93.42(10) . . ?
O4 Zn2 N7 79.18(9) . . ?
O2 Zn2 N7 134.46(10) . . ?
N5 Zn2 N7 115.55(11) . . ?
O3 Zn2 Zn1 137.55(7) . . ?
O4 Zn2 Zn1 41.34(6) . . ?
O2 Zn2 Zn1 41.25(6) . . ?
N5 Zn2 Zn1 121.08(7) . . ?
N7 Zn2 Zn1 102.36(8) . . ?
C4 O1 Zn1 112.5(2) . . ?
C11 O2 Zn1 118.29(19) . . ?
C11 O2 Zn2 121.35(19) . . ?
Zn1 O2 Zn2 97.24(9) . . ?
C18 O3 Zn2 111.7(2) . . ?
C25 O4 Zn2 118.73(18) . . ?
C25 O4 Zn1 120.60(19) . . ?
Zn2 O4 Zn1 97.45(10) . . ?
C2 N1 C3 112.4(8) . . ?
C2 N1 C3A 129.1(9) . . ?
C2 N1 C1 111.8(8) . . ?
C3 N1 C1 108.8(8) . . ?
C3A N1 C1 84.1(7) . . ?
C3 N1 C2A 89.2(8) . . ?
C3A N1 C2A 109.8(8) . . ?
C1 N1 C2A 130.8(7) . . ?
C2 N1 C1A 84.5(7) . . ?
C3 N1 C1A 135.0(6) . . ?
C3A N1 C1A 112.4(6) . . ?
C2A N1 C1A 107.5(6) . . ?
C2 N1 Zn1 110.6(6) . . ?
C3 N1 Zn1 98.3(5) . . ?
C3A N1 Zn1 104.7(6) . . ?
C1 N1 Zn1 114.2(5) . . ?
C2A N1 Zn1 107.5(6) . . ?
C1A N1 Zn1 114.8(5) . . ?
C7 N2 C5 112.2(4) . . ?
C7 N2 C6 110.8(6) . . ?
C5 N2 C6 108.5(5) . . ?
C9 N3 C8 109.2(3) . . ?
C9 N3 C10 110.5(3) . . ?
C8 N3 C10 109.9(3) . . ?
C9 N3 Zn1 112.6(2) . . ?
C8 N3 Zn1 112.5(2) . . ?
C10 N3 Zn1 101.90(19) . . ?
C13 N4 C12 111.2(3) . . ?
C13 N4 C14 110.3(3) . . ?
C12 N4 C14 111.5(3) . . ?
C17 N5 C15 109.7(4) . . ?
C17 N5 C16 110.3(4) . . ?
C15 N5 C16 109.6(4) . . ?
C17 N5 Zn2 102.4(2) . . ?
C15 N5 Zn2 115.7(2) . . ?
C16 N5 Zn2 108.9(2) . . ?
C20 N6 C19 116.0(5) . . ?
C20 N6 C21 109.9(7) . . ?
C19 N6 C21 105.3(6) . . ?
C20 N6 C21A 75.9(15) . . ?
C19 N6 C21A 116.5(10) . . ?
C19 N6 C20A 96.8(12) . . ?
C21 N6 C20A 147.5(14) . . ?
C21A N6 C20A 113.7(15) . . ?
C23 N7 C24 110.4(3) . . ?
C23 N7 C22 109.2(3) . . ?
C24 N7 C22 110.3(3) . . ?
C23 N7 Zn2 111.7(2) . . ?
C24 N7 Zn2 102.81(18) . . ?
C22 N7 Zn2 112.3(2) . . ?
C27 N8 C28 109.4(4) . . ?
C27 N8 C26 112.0(3) . . ?
C28 N8 C26 110.5(3) . . ?
N1 C1 H1A 109.5 . . ?
N1 C1 H1B 109.5 . . ?
N1 C1 H1C 109.5 . . ?
N1 C2 H2A 109.5 . . ?
N1 C2 H2B 109.5 . . ?
N1 C2 H2C 109.5 . . ?
C4 C3 N1 124.6(10) . . ?
C4 C3 H3 117.7 . . ?
N1 C3 H3 117.7 . . ?
N1 C1A H1D 109.5 . . ?
N1 C1A H1E 109.5 . . ?
H1D C1A H1E 109.5 . . ?
N1 C1A H1F 109.5 . . ?
H1D C1A H1F 109.5 . . ?
H1E C1A H1F 109.5 . . ?
N1 C2A H2D 109.5 . . ?
N1 C2A H2E 109.5 . . ?
H2D C2A H2E 109.5 . . ?
N1 C2A H2F 109.5 . . ?
H2D C2A H2F 109.5 . . ?
H2E C2A H2F 109.5 . . ?
N1 C3A C4 111.8(7) . . ?
N1 C3A H3A 124.1 . . ?
C4 C3A H3A 124.1 . . ?
C3 C4 O1 116.3(6) . . ?
C3 C4 C5 127.4(6) . . ?
O1 C4 C5 116.3(3) . . ?
O1 C4 C3A 116.8(7) . . ?
C5 C4 C3A 120.5(6) . . ?
C4 C5 N2 120.3(3) . . ?
C4 C5 H5A 119.9 . . ?
N2 C5 H5A 119.9 . . ?
N2 C6 H6A 109.5 . . ?
N2 C6 H6B 109.5 . . ?
H6A C6 H6B 109.5 . . ?
N2 C6 H6C 109.5 . . ?
H6A C6 H6C 109.5 . . ?
H6B C6 H6C 109.5 . . ?
N2 C7 H7A 109.5 . . ?
N2 C7 H7B 109.5 . . ?
H7A C7 H7B 109.5 . . ?
N2 C7 H7C 109.5 . . ?
H7A C7 H7C 109.5 . . ?
H7B C7 H7C 109.5 . . ?
N3 C8 H8A 109.5 . . ?
N3 C8 H8B 109.5 . . ?
H8A C8 H8B 109.5 . . ?
N3 C8 H8C 109.5 . . ?
H8A C8 H8C 109.5 . . ?
H8B C8 H8C 109.5 . . ?
N3 C9 H9A 109.5 . . ?
N3 C9 H9B 109.5 . . ?
H9A C9 H9B 109.5 . . ?
N3 C9 H9C 109.5 . . ?
H9A C9 H9C 109.5 . . ?
H9B C9 H9C 109.5 . . ?
N3 C10 C11 111.4(3) . . ?
N3 C10 H10A 109.4 . . ?
C11 C10 H10A 109.4 . . ?
N3 C10 H10B 109.4 . . ?
C11 C10 H10B 109.4 . . ?
H10A C10 H10B 108.0 . . ?
O2 C11 C12 110.8(3) . . ?
O2 C11 C10 109.9(3) . . ?
C12 C11 C10 109.3(3) . . ?
O2 C11 H11 109.0 . . ?
C12 C11 H11 109.0 . . ?
C10 C11 H11 109.0 . . ?
N4 C12 C11 112.8(3) . . ?
N4 C12 H12A 109.0 . . ?
C11 C12 H12A 109.0 . . ?
N4 C12 H12B 109.0 . . ?
C11 C12 H12B 109.0 . . ?
H12A C12 H12B 107.8 . . ?
N4 C13 H13A 109.5 . . ?
N4 C13 H13B 109.5 . . ?
H13A C13 H13B 109.5 . . ?
N4 C13 H13C 109.5 . . ?
H13A C13 H13C 109.5 . . ?
H13B C13 H13C 109.5 . . ?
N4 C14 H14A 109.5 . . ?
N4 C14 H14B 109.5 . . ?
H14A C14 H14B 109.5 . . ?
N4 C14 H14C 109.5 . . ?
H14A C14 H14C 109.5 . . ?
H14B C14 H14C 109.5 . . ?
N5 C15 H15A 109.5 . . ?
N5 C15 H15B 109.5 . . ?
H15A C15 H15B 109.5 . . ?
N5 C15 H15C 109.5 . . ?
H15A C15 H15C 109.5 . . ?
H15B C15 H15C 109.5 . . ?
N5 C16 H16A 109.5 . . ?
N5 C16 H16B 109.5 . . ?
H16A C16 H16B 109.5 . . ?
N5 C16 H16C 109.5 . . ?
H16A C16 H16C 109.5 . . ?
H16B C16 H16C 109.5 . . ?
C18 C17 N5 119.2(4) . . ?
C18 C17 H17A 107.5 . . ?
N5 C17 H17A 107.5 . . ?
C18 C17 H17B 107.5 . . ?
N5 C17 H17B 107.5 . . ?
H17A C17 H17B 107.0 . . ?
O3 C18 C17 116.0(4) . . ?
O3 C18 C19 114.4(3) . . ?
C17 C18 C19 122.0(4) . . ?
N6 C19 C18 118.7(3) . . ?
N6 C19 H19 120.6 . . ?
C18 C19 H19 120.6 . . ?
N6 C19 H19A 120.6 . . ?
C18 C19 H19A 120.6 . . ?
N6 C20 H20A 109.5 . . ?
N6 C20 H20B 109.5 . . ?
N6 C20 H20C 109.5 . . ?
N6 C21 H21A 109.5 . . ?
N6 C21 H21B 109.5 . . ?
N6 C21 H21C 109.5 . . ?
N6 C20A H20D 109.5 . . ?
N6 C20A H20E 109.5 . . ?
H20D C20A H20E 109.5 . . ?
N6 C20A H20F 109.5 . . ?
H20D C20A H20F 109.5 . . ?
H20E C20A H20F 109.5 . . ?
N6 C21A H21D 109.5 . . ?
N6 C21A H21E 109.5 . . ?
H21D C21A H21E 109.5 . . ?
N6 C21A H21F 109.5 . . ?
H21D C21A H21F 109.5 . . ?
H21E C21A H21F 109.5 . . ?
N7 C22 H22A 109.5 . . ?
N7 C22 H22B 109.5 . . ?
H22A C22 H22B 109.5 . . ?
N7 C22 H22C 109.5 . . ?
H22A C22 H22C 109.5 . . ?
H22B C22 H22C 109.5 . . ?
N7 C23 H23A 109.5 . . ?
N7 C23 H23B 109.5 . . ?
H23A C23 H23B 109.5 . . ?
N7 C23 H23C 109.5 . . ?
H23A C23 H23C 109.5 . . ?
H23B C23 H23C 109.5 . . ?
N7 C24 C25 111.3(3) . . ?
N7 C24 H24A 109.4 . . ?
C25 C24 H24A 109.4 . . ?
N7 C24 H24B 109.4 . . ?
C25 C24 H24B 109.4 . . ?
H24A C24 H24B 108.0 . . ?
O4 C25 C26 111.1(2) . . ?
O4 C25 C24 109.4(3) . . ?
C26 C25 C24 110.2(3) . . ?
O4 C25 H25 108.7 . . ?
C26 C25 H25 108.7 . . ?
C24 C25 H25 108.7 . . ?
N8 C26 C25 112.3(3) . . ?
N8 C26 H26A 109.2 . . ?
C25 C26 H26A 109.2 . . ?
N8 C26 H26B 109.2 . . ?
C25 C26 H26B 109.2 . . ?
H26A C26 H26B 107.9 . . ?
N8 C27 H27A 109.5 . . ?
N8 C27 H27B 109.5 . . ?
H27A C27 H27B 109.5 . . ?
N8 C27 H27C 109.5 . . ?
H27A C27 H27C 109.5 . . ?
H27B C27 H27C 109.5 . . ?
N8 C28 H28A 109.5 . . ?
N8 C28 H28B 109.5 . . ?
H28A C28 H28B 109.5 . . ?
N8 C28 H28C 109.5 . . ?
H28A C28 H28C 109.5 . . ?
H28B C28 H28C 109.5 . . ?
C32 O5 H5 105(4) . . ?
C31 N9 C29 113.1(4) . . ?
C31 N9 C30 109.3(3) . . ?
C29 N9 C30 108.6(3) . . ?
C35 N10 C34 109.1(4) . . ?
C35 N10 C33 110.9(4) . . ?
C34 N10 C33 111.3(3) . . ?
N9 C29 H29A 109.5 . . ?
N9 C29 H29B 109.5 . . ?
H29A C29 H29B 109.5 . . ?
N9 C29 H29C 109.5 . . ?
H29A C29 H29C 109.5 . . ?
H29B C29 H29C 109.5 . . ?
N9 C30 H30A 109.5 . . ?
N9 C30 H30B 109.5 . . ?
H30A C30 H30B 109.5 . . ?
N9 C30 H30C 109.5 . . ?
H30A C30 H30C 109.5 . . ?
H30B C30 H30C 109.5 . . ?
N9 C31 C32 116.1(3) . . ?
N9 C31 H31A 108.3 . . ?
C32 C31 H31A 108.3 . . ?
N9 C31 H31B 108.3 . . ?
C32 C31 H31B 108.3 . . ?
H31A C31 H31B 107.4 . . ?
O5 C32 C31 110.5(3) . . ?
O5 C32 C33 108.4(3) . . ?
C31 C32 C33 110.2(3) . . ?
O5 C32 H32 109.2 . . ?
C31 C32 H32 109.2 . . ?
C33 C32 H32 109.2 . . ?
N10 C33 C32 115.1(3) . . ?
N10 C33 H33A 108.5 . . ?
C32 C33 H33A 108.5 . . ?
N10 C33 H33B 108.5 . . ?
C32 C33 H33B 108.5 . . ?
H33A C33 H33B 107.5 . . ?
N10 C34 H34A 109.5 . . ?
N10 C34 H34B 109.5 . . ?
H34A C34 H34B 109.5 . . ?
N10 C34 H34C 109.5 . . ?
H34A C34 H34C 109.5 . . ?
H34B C34 H34C 109.5 . . ?
N10 C35 H35A 109.5 . . ?
N10 C35 H35B 109.5 . . ?
H35A C35 H35B 109.5 . . ?
N10 C35 H35C 109.5 . . ?
H35A C35 H35C 109.5 . . ?
H35B C35 H35C 109.5 . . ?
C39 O6 H6 107(3) . . ?
C37 N11 C36 110.2(3) . . ?
C37 N11 C38 111.0(3) . . ?
C36 N11 C38 111.5(3) . . ?
C40 N12 C41 109.8(3) . . ?
C40 N12 C42 111.6(3) . . ?
C41 N12 C42 109.6(4) . . ?
N11 C36 H36A 109.5 . . ?
N11 C36 H36B 109.5 . . ?
H36A C36 H36B 109.5 . . ?
N11 C36 H36C 109.5 . . ?
H36A C36 H36C 109.5 . . ?
H36B C36 H36C 109.5 . . ?
N11 C37 H37A 109.5 . . ?
N11 C37 H37B 109.5 . . ?
H37A C37 H37B 109.5 . . ?
N11 C37 H37C 109.5 . . ?
H37A C37 H37C 109.5 . . ?
H37B C37 H37C 109.5 . . ?
N11 C38 C39 114.3(3) . . ?
N11 C38 H38A 108.7 . . ?
C39 C38 H38A 108.7 . . ?
N11 C38 H38B 108.7 . . ?
C39 C38 H38B 108.7 . . ?
H38A C38 H38B 107.6 . . ?
O6 C39 C40 109.7(3) . . ?
O6 C39 C38 109.2(3) . . ?
C40 C39 C38 110.2(3) . . ?
O6 C39 H39 109.2 . . ?
C40 C39 H39 109.2 . . ?
C38 C39 H39 109.2 . . ?
N12 C40 C39 116.7(3) . . ?
N12 C40 H40A 108.1 . . ?
C39 C40 H40A 108.1 . . ?
N12 C40 H40B 108.1 . . ?
C39 C40 H40B 108.1 . . ?
H40A C40 H40B 107.3 . . ?
N12 C41 H41A 109.5 . . ?
N12 C41 H41B 109.5 . . ?
H41A C41 H41B 109.5 . . ?
N12 C41 H41C 109.5 . . ?
H41A C41 H41C 109.5 . . ?
H41B C41 H41C 109.5 . . ?
N12 C42 H42A 109.5 . . ?
N12 C42 H42B 109.5 . . ?
H42A C42 H42B 109.5 . . ?
N12 C42 H42C 109.5 . . ?
H42A C42 H42C 109.5 . . ?
H42B C42 H42C 109.5 . . ?

loop_
_geom_bond_atom_site_label_1
_geom_bond_atom_site_label_2
_geom_bond_distance
_geom_bond_site_symmetry_2
_geom_bond_publ_flag
Zn1 O1 1.957(2) . ?
Zn1 O2 2.016(2) . ?
Zn1 O4 2.020(2) . ?
Zn1 N1 2.175(3) . ?
Zn1 N3 2.240(3) . ?
Zn1 Zn2 3.0327(5) . ?
Zn2 O3 1.952(2) . ?
Zn2 O4 2.015(2) . ?
Zn2 O2 2.026(2) . ?
Zn2 N5 2.172(3) . ?
Zn2 N7 2.240(3) . ?
O1 C4 1.383(4) . ?
O2 C11 1.412(4) . ?
O3 C18 1.386(5) . ?
O4 C25 1.413(4) . ?
N1 C2 1.432(15) . ?
N1 C3 1.461(15) . ?
N1 C3A 1.466(15) . ?
N1 C1 1.476(11) . ?
N1 C2A 1.484(15) . ?
N1 C1A 1.497(10) . ?
N2 C7 1.403(6) . ?
N2 C5 1.437(5) . ?
N2 C6 1.447(7) . ?
N3 C9 1.463(5) . ?
N3 C8 1.470(4) . ?
N3 C10 1.479(4) . ?
N4 C13 1.447(5) . ?
N4 C12 1.461(4) . ?
N4 C14 1.461(5) . ?
N5 C17 1.443(5) . ?
N5 C15 1.456(5) . ?
N5 C16 1.465(5) . ?
N6 C20 1.431(10) . ?
N6 C19 1.449(5) . ?
N6 C21 1.476(10) . ?
N6 C21A 1.49(2) . ?
N6 C20A 1.50(2) . ?
N7 C23 1.467(5) . ?
N7 C24 1.467(5) . ?
N7 C22 1.477(5) . ?
N8 C27 1.447(5) . ?
N8 C28 1.451(6) . ?
N8 C26 1.465(4) . ?
C1 H1A 0.9800 . ?
C1 H1B 0.9800 . ?
C1 H1C 0.9800 . ?
C2 H2A 0.9800 . ?
C2 H2B 0.9800 . ?
C2 H2C 0.9800 . ?
C3 C4 1.324(14) . ?
C3 H3 0.9500 . ?
C1A H1D 0.9800 . ?
C1A H1E 0.9800 . ?
C1A H1F 0.9800 . ?
C2A H2D 0.9800 . ?
C2A H2E 0.9800 . ?
C2A H2F 0.9800 . ?
C3A C4 1.514(12) . ?
C3A H3A 0.9500 . ?
C4 C5 1.429(6) . ?
C5 H5A 0.9500 . ?
C6 H6A 0.9800 . ?
C6 H6B 0.9800 . ?
C6 H6C 0.9800 . ?
C7 H7A 0.9800 . ?
C7 H7B 0.9800 . ?
C7 H7C 0.9800 . ?
C8 H8A 0.9800 . ?
C8 H8B 0.9800 . ?
C8 H8C 0.9800 . ?
C9 H9A 0.9800 . ?
C9 H9B 0.9800 . ?
C9 H9C 0.9800 . ?
C10 C11 1.529(5) . ?
C10 H10A 0.9900 . ?
C10 H10B 0.9900 . ?
C11 C12 1.519(5) . ?
C11 H11 1.0000 . ?
C12 H12A 0.9900 . ?
C12 H12B 0.9900 . ?
C13 H13A 0.9800 . ?
C13 H13B 0.9800 . ?
C13 H13C 0.9800 . ?
C14 H14A 0.9800 . ?
C14 H14B 0.9800 . ?
C14 H14C 0.9800 . ?
C15 H15A 0.9800 . ?
C15 H15B 0.9800 . ?
C15 H15C 0.9800 . ?
C16 H16A 0.9800 . ?
C16 H16B 0.9800 . ?
C16 H16C 0.9800 . ?
C17 C18 1.407(6) . ?
C17 H17A 0.9900 . ?
C17 H17B 0.9900 . ?
C18 C19 1.452(6) . ?
C19 H19 0.9500 . ?
C19 H19A 0.9500 . ?
C20 H20A 0.9800 . ?
C20 H20B 0.9800 . ?
C20 H20C 0.9800 . ?
C21 H21A 0.9800 . ?
C21 H21B 0.9800 . ?
C21 H21C 0.9800 . ?
C20A H20D 0.9800 . ?
C20A H20E 0.9800 . ?
C20A H20F 0.9800 . ?
C21A H21D 0.9800 . ?
C21A H21E 0.9800 . ?
C21A H21F 0.9800 . ?
C22 H22A 0.9800 . ?
C22 H22B 0.9800 . ?
C22 H22C 0.9800 . ?
C23 H23A 0.9800 . ?
C23 H23B 0.9800 . ?
C23 H23C 0.9800 . ?
C24 C25 1.536(5) . ?
C24 H24A 0.9900 . ?
C24 H24B 0.9900 . ?
C25 C26 1.516(5) . ?
C25 H25 1.0000 . ?
C26 H26A 0.9900 . ?
C26 H26B 0.9900 . ?
C27 H27A 0.9800 . ?
C27 H27B 0.9800 . ?
C27 H27C 0.9800 . ?
C28 H28A 0.9800 . ?
C28 H28B 0.9800 . ?
C28 H28C 0.9800 . ?
O5 C32 1.418(4) . ?
O5 H5 0.88(6) . ?
N9 C31 1.448(5) . ?
N9 C29 1.456(6) . ?
N9 C30 1.466(5) . ?
N10 C35 1.452(6) . ?
N10 C34 1.458(6) . ?
N10 C33 1.460(5) . ?
C29 H29A 0.9800 . ?
C29 H29B 0.9800 . ?
C29 H29C 0.9800 . ?
C30 H30A 0.9800 . ?
C30 H30B 0.9800 . ?
C30 H30C 0.9800 . ?
C31 C32 1.514(5) . ?
C31 H31A 0.9900 . ?
C31 H31B 0.9900 . ?
C32 C33 1.524(5) . ?
C32 H32 1.0000 . ?
C33 H33A 0.9900 . ?
C33 H33B 0.9900 . ?
C34 H34A 0.9800 . ?
C34 H34B 0.9800 . ?
C34 H34C 0.9800 . ?
C35 H35A 0.9800 . ?
C35 H35B 0.9800 . ?
C35 H35C 0.9800 . ?
O6 C39 1.424(4) . ?
O6 H6 0.94(5) . ?
N11 C37 1.441(5) . ?
N11 C36 1.453(5) . ?
N11 C38 1.457(5) . ?
N12 C40 1.448(5) . ?
N12 C41 1.454(5) . ?
N12 C42 1.464(6) . ?
C36 H36A 0.9800 . ?
C36 H36B 0.9800 . ?
C36 H36C 0.9800 . ?
C37 H37A 0.9800 . ?
C37 H37B 0.9800 . ?
C37 H37C 0.9800 . ?
C38 C39 1.515(5) . ?
C38 H38A 0.9900 . ?
C38 H38B 0.9900 . ?
C39 C40 1.514(5) . ?
C39 H39 1.0000 . ?
C40 H40A 0.9900 . ?
C40 H40B 0.9900 . ?
C41 H41A 0.9800 . ?
C41 H41B 0.9800 . ?
C41 H41C 0.9800 . ?
C42 H42A 0.9800 . ?
C42 H42B 0.9800 . ?
C42 H42C 0.9800 . ?
